data_4519382
loop_
_publ_author_name
'Xue, Sijing'
'Crist\`ofol, \`Alex'
'Limburg, Bart'
'Zeng, Qian'
'Kleij, Arjan W.'

_publ_section_title
;
 Dual Cobalt/Organophotoredox Catalysis for Diastereo- and Regioselective
 1,2-Difunctionalization of 1,3-Diene Surrogates Creating Quaternary
 Carbon Centers
;
_journal_issue 6
_journal_name_full 'ACS Catalysis'
_journal_page_first 3651
_journal_page_last 3659
_journal_paper_doi 10.1021/acscatal.2c00660
_journal_volume 12
_journal_year 2022
_chemical_formula_sum 'C20 H26 O2'
_chemical_formula_weight 298.41
_space_group_crystal_system triclinic
_space_group_IT_number 2
_space_group_name_Hall '-P 1'
_space_group_name_H-M_alt 'P -1'
_atom_sites_solution_hydrogens geom
_audit_creation_method SHELXL-2018/3
_cell_angle_alpha 115.316(2)
_cell_angle_beta 101.1724(17)
_cell_angle_gamma 101.3619(19)
_cell_formula_units_Z 4
_cell_length_a 10.2627(2)
_cell_length_b 13.4490(3)
_cell_length_c 14.5521(3)
_cell_measurement_reflns_used 17974
_cell_measurement_temperature 100(2)
_cell_measurement_theta_max 29.2910
_cell_measurement_theta_min 2.6870
_cell_volume 1690.21(8)
_computing_cell_refinement 'CrysAlisPro 1.171.39.12b (Rigaku OD, 2015)'
_computing_data_collection 'CrysAlisPro 1.171.39.12b (Rigaku OD, 2015)'
_computing_data_reduction 'CrysAlisPro 1.171.39.12b (Rigaku OD, 2015)'
_computing_molecular_graphics 'shelXle (H&#x00FC;bschle, Sheldrick and Dittirch, 2011)'
_computing_publication_material 'SHELXL-2018/3 (Sheldrick, 2018)'
_computing_structure_refinement 'SHELXL-2018/3 (Sheldrick, 2018)'
_computing_structure_solution Sir2019
_diffrn_ambient_temperature 100(2)
_diffrn_detector_area_resol_mean 5.8140
_diffrn_detector_type 'PILATUS 200K'
_diffrn_measured_fraction_theta_full 0.985
_diffrn_measured_fraction_theta_max 0.852
_diffrn_measurement_device_type '1/4chi goniometer'
_diffrn_measurement_method
;
 Fullsphere data collection, phi and omega scans
;
_diffrn_radiation_monochromator 'Confocal Max Flux optic'
_diffrn_radiation_type MoK\a
_diffrn_radiation_wavelength 0.71075
_diffrn_reflns_av_R_equivalents 0.0272
_diffrn_reflns_av_unetI/netI 0.0235
_diffrn_reflns_Laue_measured_fraction_full 0.985
_diffrn_reflns_Laue_measured_fraction_max 0.852
_diffrn_reflns_limit_h_max 13
_diffrn_reflns_limit_h_min -14
_diffrn_reflns_limit_k_max 18
_diffrn_reflns_limit_k_min -18
_diffrn_reflns_limit_l_max 20
_diffrn_reflns_limit_l_min -19
_diffrn_reflns_number 32073
_diffrn_reflns_point_group_measured_fraction_full 0.985
_diffrn_reflns_point_group_measured_fraction_max 0.852
_diffrn_reflns_theta_full 25.242
_diffrn_reflns_theta_max 29.713
_diffrn_reflns_theta_min 2.709
_diffrn_source 'Microfocus rotating anode X-ray tube'
_diffrn_source_current 24
_diffrn_source_power 50
_diffrn_source_size '0.2 mm x 0.2 mm fine focus'
_diffrn_source_type 'Rigaku MicroMax-007HF'
_exptl_absorpt_coefficient_mu 0.074
_exptl_absorpt_correction_T_max 1.00000
_exptl_absorpt_correction_T_min 0.53663
_exptl_absorpt_correction_type multi-scan
_exptl_absorpt_process_details
;
 CrysAlisPro 1.171.40.35a (Rigaku Oxford Diffraction, 2018)
 Empirical absorption correction using spherical harmonics,
 implemented in SCALE3 ABSPACK scaling algorithm.
;
_exptl_crystal_density_diffrn 1.173
_exptl_crystal_description Block
_exptl_crystal_F_000 648
_exptl_crystal_size_max 0.300
_exptl_crystal_size_mid 0.200
_exptl_crystal_size_min 0.150
_refine_diff_density_max 0.416
_refine_diff_density_min -0.245
_refine_diff_density_rms 0.044
_refine_ls_extinction_method none
_refine_ls_goodness_of_fit_ref 1.267
_refine_ls_hydrogen_treatment mixed
_refine_ls_matrix_type full
_refine_ls_number_parameters 411
_refine_ls_number_reflns 8181
_refine_ls_number_restraints 0
_refine_ls_restrained_S_all 1.267
_refine_ls_R_factor_all 0.0480
_refine_ls_R_factor_gt 0.0423
_refine_ls_shift/su_max 0.000
_refine_ls_shift/su_mean 0.000
_refine_ls_structure_factor_coef Fsqd
_refine_ls_weighting_details 'w=1/[\s^2^(Fo^2^)+(0.1000P)^2^] where P=(Fo^2^+2Fc^2^)/3'
_refine_ls_weighting_scheme calc
_refine_ls_wR_factor_gt 0.1499
_refine_ls_wR_factor_ref 0.1543
_reflns_Friedel_coverage 0.000
_reflns_number_gt 7212
_reflns_number_total 8181
_reflns_threshold_expression 'I > 2\s(I)'
_cod_data_source_file cs2c00660_si_003.cif
_cod_data_source_block sx7-53-1
_cod_original_cell_volume 1690.22(7)
_cod_database_code 4519382
_shelx_shelxl_version_number 2018/3
_shelx_space_group_comment
;
The symmetry employed for this shelxl refinement is uniquely defined
by the following loop, which should always be used as a source of
symmetry information in preference to the above space-group names.
They are only intended as comments.
;
_shelx_estimated_absorpt_t_min 0.978
_shelx_estimated_absorpt_t_max 0.989

loop_
_space_group_symop_operation_xyz
'x, y, z'
'-x, -y, -z'

loop_
_atom_site_label
_atom_site_type_symbol
_atom_site_fract_x
_atom_site_fract_y
_atom_site_fract_z
_atom_site_U_iso_or_equiv
_atom_site_adp_type
_atom_site_occupancy
_atom_site_site_symmetry_order
_atom_site_calc_flag
_atom_site_refinement_flags_posn
_atom_site_refinement_flags_adp
_atom_site_refinement_flags_occupancy
_atom_site_disorder_assembly
_atom_site_disorder_group
O1A O -0.17123(7) 0.43664(6) 0.57280(5) 0.01378(16) Uani 1 1 d . . . . .
H1AA H -0.1133(9) 0.4643(11) 0.5487(8) 0.021 Uiso 1 1 calc R U . . .
O2A O 0.10668(7) 0.47940(6) 0.57971(6) 0.01517(17) Uani 1 1 d . . . . .
H2AA H 0.1953(15) 0.5021(4) 0.5918(9) 0.023 Uiso 1 1 calc R U . . .
C1A C -0.02235(9) 0.32516(8) 0.61063(7) 0.0115(2) Uani 1 1 d . . . . .
C2A C -0.09720(10) 0.41892(8) 0.65618(7) 0.0125(2) Uani 1 1 d . . . . .
H2A H -0.023928 0.493844 0.711209 0.015 Uiso 1 1 calc R U . . .
C3A C -0.20171(10) 0.38738(8) 0.70811(8) 0.0143(2) Uani 1 1 d . . . . .
C4A C -0.15567(11) 0.40388(9) 0.81196(8) 0.0202(2) Uani 1 1 d . . . . .
H4A H -0.058419 0.435408 0.850324 0.024 Uiso 1 1 calc R U . . .
C5A C -0.25073(13) 0.37462(11) 0.85994(10) 0.0291(3) Uani 1 1 d . . . . .
H5A H -0.217756 0.384889 0.930076 0.035 Uiso 1 1 calc R U . . .
C6A C -0.39273(13) 0.33074(12) 0.80600(11) 0.0325(3) Uani 1 1 d . . . . .
H6A H -0.457406 0.311847 0.839254 0.039 Uiso 1 1 calc R U . . .
C7A C -0.44045(12) 0.31440(11) 0.70286(10) 0.0273(3) Uani 1 1 d . . . . .
H7A H -0.537953 0.284177 0.665409 0.033 Uiso 1 1 calc R U . . .
C8A C -0.34525(11) 0.34236(9) 0.65430(8) 0.0184(2) Uani 1 1 d . . . . .
H8A H -0.378597 0.330589 0.583640 0.022 Uiso 1 1 calc R U . . .
C9A C -0.13956(10) 0.20633(8) 0.53998(7) 0.0133(2) Uani 1 1 d . . . . .
H9AA H -0.183281 0.189097 0.588677 0.016 Uiso 1 1 calc R U . . .
H9AB H -0.211756 0.217882 0.493012 0.016 Uiso 1 1 calc R U . . .
C10A C -0.10996(10) 0.09539(8) 0.46756(8) 0.0147(2) Uani 1 1 d . . . . .
H10A H -0.014128 0.098650 0.502743 0.018 Uiso 1 1 calc R U . . .
C11A C -0.21720(11) -0.00961(9) 0.45611(9) 0.0213(2) Uani 1 1 d . . . . .
H11A H -0.206171 -0.081057 0.404351 0.032 Uiso 1 1 calc R U . . .
H11B H -0.311946 -0.007657 0.430968 0.032 Uiso 1 1 calc R U . . .
H11C H -0.202075 -0.007270 0.525701 0.032 Uiso 1 1 calc R U . . .
C12A C -0.11906(12) 0.07866(9) 0.35508(8) 0.0220(2) Uani 1 1 d . . . . .
H12A H -0.102458 0.005747 0.312683 0.033 Uiso 1 1 calc R U . . .
H12B H -0.048208 0.143355 0.360623 0.033 Uiso 1 1 calc R U . . .
H12C H -0.212334 0.076181 0.320128 0.033 Uiso 1 1 calc R U . . .
C13A C 0.05852(10) 0.35608(8) 0.54006(7) 0.0127(2) Uani 1 1 d . . . . .
H13A H -0.009990 0.320733 0.466862 0.015 Uiso 1 1 calc R U . . .
C14A C 0.17999(10) 0.30817(9) 0.52732(8) 0.0166(2) Uani 1 1 d . . . . .
H14A H 0.146817 0.224210 0.499800 0.025 Uiso 1 1 calc R U . . .
H14B H 0.252607 0.344930 0.596950 0.025 Uiso 1 1 calc R U . . .
H14C H 0.218904 0.324473 0.476977 0.025 Uiso 1 1 calc R U . . .
C15A C 0.07875(10) 0.33138(8) 0.70669(7) 0.0126(2) Uani 1 1 d . . . . .
C16A C 0.19135(10) 0.43342(9) 0.77626(8) 0.0165(2) Uani 1 1 d . . . . .
H16A H 0.202959 0.497281 0.762817 0.020 Uiso 1 1 calc R U . . .
C17A C 0.28592(11) 0.44278(9) 0.86420(8) 0.0206(2) Uani 1 1 d . . . . .
H17A H 0.362008 0.512178 0.909489 0.025 Uiso 1 1 calc R U . . .
C18A C 0.26968(11) 0.35105(10) 0.88620(8) 0.0208(2) Uani 1 1 d . . . . .
H18A H 0.334116 0.357385 0.946454 0.025 Uiso 1 1 calc R U . . .
C19A C 0.15878(12) 0.25049(9) 0.81950(8) 0.0206(2) Uani 1 1 d . . . . .
H19A H 0.146557 0.187602 0.834335 0.025 Uiso 1 1 calc R U . . .
C20A C 0.06469(11) 0.24066(9) 0.73056(8) 0.0167(2) Uani 1 1 d . . . . .
H20A H -0.010570 0.170675 0.685296 0.020 Uiso 1 1 calc R U . . .
O1B O 0.66210(7) 0.58347(6) 0.62053(5) 0.01607(17) Uani 1 1 d . . . . .
H1BA H 0.7119(14) 0.5349(11) 0.6084(2) 0.024 Uiso 1 1 calc R U . . .
O2B O 0.39594(7) 0.56796(6) 0.63734(6) 0.01784(17) Uani 1 1 d . . . . .
H2BA H 0.4394(11) 0.5249(7) 0.6010(11) 0.027 Uiso 1 1 calc R U . . .
C1B C 0.61074(10) 0.74249(8) 0.75278(8) 0.0135(2) Uani 1 1 d . . . . .
C2B C 0.67765(10) 0.64266(8) 0.73311(7) 0.0132(2) Uani 1 1 d . . . . .
H2B H 0.620984 0.586491 0.749476 0.016 Uiso 1 1 calc R U . . .
C3B C 0.82823(10) 0.68244(8) 0.80229(8) 0.0144(2) Uani 1 1 d . . . . .
C4B C 0.94039(10) 0.71684(9) 0.76996(8) 0.0181(2) Uani 1 1 d . . . . .
H4B H 0.923181 0.716480 0.703258 0.022 Uiso 1 1 calc R U . . .
C5B C 1.07710(11) 0.75162(10) 0.83485(10) 0.0250(3) Uani 1 1 d . . . . .
H5B H 1.152839 0.775348 0.812409 0.030 Uiso 1 1 calc R U . . .
C6B C 1.10386(12) 0.75197(10) 0.93203(10) 0.0285(3) Uani 1 1 d . . . . .
H6B H 1.197566 0.776539 0.976389 0.034 Uiso 1 1 calc R U . . .
C7B C 0.99343(12) 0.71635(10) 0.96423(9) 0.0269(3) Uani 1 1 d . . . . .
H7B H 1.011070 0.715375 1.030335 0.032 Uiso 1 1 calc R U . . .
C8B C 0.85657(11) 0.68202(9) 0.89940(8) 0.0197(2) Uani 1 1 d . . . . .
H8B H 0.781139 0.657855 0.921923 0.024 Uiso 1 1 calc R U . . .
C9B C 0.70339(10) 0.83389(8) 0.73462(8) 0.0154(2) Uani 1 1 d . . . . .
H9BA H 0.797024 0.864495 0.788197 0.018 Uiso 1 1 calc R U . . .
H9BB H 0.715106 0.791803 0.663493 0.018 Uiso 1 1 calc R U . . .
C10B C 0.66166(11) 0.93962(9) 0.73883(8) 0.0185(2) Uani 1 1 d . . . . .
H10B H 0.611912 0.964720 0.793359 0.022 Uiso 1 1 calc R U . . .
C11B C 0.56783(12) 0.91630(10) 0.63155(9) 0.0259(3) Uani 1 1 d . . . . .
H11D H 0.554042 0.988754 0.637892 0.039 Uiso 1 1 calc R U . . .
H11E H 0.477010 0.859716 0.611841 0.039 Uiso 1 1 calc R U . . .
H11F H 0.612351 0.885516 0.576227 0.039 Uiso 1 1 calc R U . . .
C12B C 0.79647(13) 1.03846(10) 0.77397(10) 0.0263(3) Uani 1 1 d . . . . .
H12D H 0.772462 1.106285 0.776167 0.039 Uiso 1 1 calc R U . . .
H12E H 0.848332 1.013267 0.722851 0.039 Uiso 1 1 calc R U . . .
H12F H 0.854576 1.058860 0.845300 0.039 Uiso 1 1 calc R U . . .
C13B C 0.46164(10) 0.68694(8) 0.66654(8) 0.0147(2) Uani 1 1 d . . . . .
H13B H 0.473320 0.688745 0.600572 0.018 Uiso 1 1 calc R U . . .
C14B C 0.35658(10) 0.74894(9) 0.69974(8) 0.0181(2) Uani 1 1 d . . . . .
H14D H 0.401459 0.832832 0.733282 0.027 Uiso 1 1 calc R U . . .
H14E H 0.323223 0.730221 0.750915 0.027 Uiso 1 1 calc R U . . .
H14F H 0.277212 0.723823 0.636462 0.027 Uiso 1 1 calc R U . . .
C15B C 0.60211(10) 0.79072(8) 0.86680(8) 0.0147(2) Uani 1 1 d . . . . .
C16B C 0.50822(10) 0.72268(9) 0.89152(8) 0.0173(2) Uani 1 1 d . . . . .
H16B H 0.452622 0.646376 0.837455 0.021 Uiso 1 1 calc R U . . .
C17B C 0.49467(12) 0.76435(10) 0.99330(9) 0.0219(2) Uani 1 1 d . . . . .
H17B H 0.428028 0.717460 1.007400 0.026 Uiso 1 1 calc R U . . .
C18B C 0.57773(14) 0.87386(11) 1.07438(9) 0.0284(3) Uani 1 1 d . . . . .
H18B H 0.568743 0.902403 1.144100 0.034 Uiso 1 1 calc R U . . .
C19B C 0.67429(14) 0.94132(10) 1.05235(9) 0.0304(3) Uani 1 1 d . . . . .
H19B H 0.733060 1.015967 1.107758 0.036 Uiso 1 1 calc R U . . .
C20B C 0.68572(12) 0.90047(9) 0.94970(8) 0.0221(2) Uani 1 1 d . . . . .
H20B H 0.751639 0.948182 0.935839 0.027 Uiso 1 1 calc R U . . .

loop_
_atom_site_aniso_label
_atom_site_aniso_U_11
_atom_site_aniso_U_22
_atom_site_aniso_U_33
_atom_site_aniso_U_23
_atom_site_aniso_U_13
_atom_site_aniso_U_12
O1A 0.0147(3) 0.0176(4) 0.0153(3) 0.0113(3) 0.0075(3) 0.0074(3)
O2A 0.0118(3) 0.0130(4) 0.0216(4) 0.0098(3) 0.0051(3) 0.0025(3)
C1A 0.0115(4) 0.0107(4) 0.0127(4) 0.0061(4) 0.0041(3) 0.0030(3)
C2A 0.0141(4) 0.0123(5) 0.0120(4) 0.0064(4) 0.0042(4) 0.0049(4)
C3A 0.0185(5) 0.0132(5) 0.0158(5) 0.0076(4) 0.0091(4) 0.0090(4)
C4A 0.0235(5) 0.0258(6) 0.0181(5) 0.0118(4) 0.0109(4) 0.0143(4)
C5A 0.0391(7) 0.0450(7) 0.0256(6) 0.0252(6) 0.0226(5) 0.0273(6)
C6A 0.0319(6) 0.0527(8) 0.0428(7) 0.0374(7) 0.0281(6) 0.0242(6)
C7A 0.0206(5) 0.0380(7) 0.0376(7) 0.0266(6) 0.0155(5) 0.0128(5)
C8A 0.0181(5) 0.0227(5) 0.0216(5) 0.0141(4) 0.0098(4) 0.0094(4)
C9A 0.0120(4) 0.0120(5) 0.0144(4) 0.0055(4) 0.0038(4) 0.0031(4)
C10A 0.0149(4) 0.0121(5) 0.0156(5) 0.0057(4) 0.0037(4) 0.0041(4)
C11A 0.0201(5) 0.0134(5) 0.0275(6) 0.0083(4) 0.0073(4) 0.0035(4)
C12A 0.0310(6) 0.0171(5) 0.0161(5) 0.0056(4) 0.0082(4) 0.0090(4)
C13A 0.0135(4) 0.0122(5) 0.0132(4) 0.0068(4) 0.0048(4) 0.0034(4)
C14A 0.0158(5) 0.0181(5) 0.0189(5) 0.0098(4) 0.0088(4) 0.0061(4)
C15A 0.0134(4) 0.0146(5) 0.0126(4) 0.0068(4) 0.0066(4) 0.0071(4)
C16A 0.0162(5) 0.0168(5) 0.0177(5) 0.0098(4) 0.0052(4) 0.0042(4)
C17A 0.0169(5) 0.0236(6) 0.0176(5) 0.0095(4) 0.0031(4) 0.0025(4)
C18A 0.0231(5) 0.0278(6) 0.0156(5) 0.0124(4) 0.0054(4) 0.0125(4)
C19A 0.0299(6) 0.0187(5) 0.0188(5) 0.0117(4) 0.0083(4) 0.0122(4)
C20A 0.0217(5) 0.0146(5) 0.0144(5) 0.0069(4) 0.0065(4) 0.0064(4)
O1B 0.0180(4) 0.0166(4) 0.0143(4) 0.0059(3) 0.0067(3) 0.0088(3)
O2B 0.0138(3) 0.0154(4) 0.0213(4) 0.0070(3) 0.0054(3) 0.0032(3)
C1B 0.0116(4) 0.0133(5) 0.0167(5) 0.0075(4) 0.0057(4) 0.0042(4)
C2B 0.0130(4) 0.0134(5) 0.0143(4) 0.0067(4) 0.0058(4) 0.0047(4)
C3B 0.0140(4) 0.0116(5) 0.0175(5) 0.0057(4) 0.0058(4) 0.0060(4)
C4B 0.0162(5) 0.0156(5) 0.0220(5) 0.0069(4) 0.0089(4) 0.0062(4)
C5B 0.0141(5) 0.0195(5) 0.0340(6) 0.0054(5) 0.0104(4) 0.0054(4)
C6B 0.0143(5) 0.0259(6) 0.0310(6) 0.0048(5) -0.0013(4) 0.0070(4)
C7B 0.0250(6) 0.0288(6) 0.0217(6) 0.0100(5) 0.0004(5) 0.0100(5)
C8B 0.0182(5) 0.0213(5) 0.0205(5) 0.0103(4) 0.0059(4) 0.0077(4)
C9B 0.0153(5) 0.0148(5) 0.0175(5) 0.0085(4) 0.0075(4) 0.0040(4)
C10B 0.0221(5) 0.0163(5) 0.0195(5) 0.0095(4) 0.0087(4) 0.0065(4)
C11B 0.0252(6) 0.0268(6) 0.0305(6) 0.0201(5) 0.0056(5) 0.0066(5)
C12B 0.0301(6) 0.0175(5) 0.0317(6) 0.0142(5) 0.0086(5) 0.0040(5)
C13B 0.0135(4) 0.0153(5) 0.0167(5) 0.0093(4) 0.0045(4) 0.0043(4)
C14B 0.0154(5) 0.0200(5) 0.0207(5) 0.0101(4) 0.0065(4) 0.0081(4)
C15B 0.0149(5) 0.0163(5) 0.0165(5) 0.0090(4) 0.0064(4) 0.0083(4)
C16B 0.0156(5) 0.0203(5) 0.0184(5) 0.0106(4) 0.0061(4) 0.0069(4)
C17B 0.0242(5) 0.0284(6) 0.0232(5) 0.0172(5) 0.0126(4) 0.0131(5)
C18B 0.0451(7) 0.0281(6) 0.0177(5) 0.0118(5) 0.0150(5) 0.0166(5)
C19B 0.0454(7) 0.0203(6) 0.0175(5) 0.0049(5) 0.0087(5) 0.0053(5)
C20B 0.0276(6) 0.0176(5) 0.0193(5) 0.0084(4) 0.0080(4) 0.0038(4)

loop_
_atom_type_symbol
_atom_type_description
_atom_type_scat_dispersion_real
_atom_type_scat_dispersion_imag
_atom_type_scat_source
C C 0.0033 0.0016 'International Tables Vol C Tables 4.2.6.8 and 6.1.1.4'
H H 0.0000 0.0000 'International Tables Vol C Tables 4.2.6.8 and 6.1.1.4'
O O 0.0106 0.0060 'International Tables Vol C Tables 4.2.6.8 and 6.1.1.4'

loop_
_geom_angle_atom_site_label_1
_geom_angle_atom_site_label_2
_geom_angle_atom_site_label_3
_geom_angle
_geom_angle_site_symmetry_1
_geom_angle_site_symmetry_3
_geom_angle_publ_flag
C2A O1A H1AA 109.5 . . ?
C13A O2A H2AA 109.5 . . ?
C15A C1A C9A 113.48(8) . . ?
C15A C1A C13A 111.15(7) . . ?
C9A C1A C13A 110.09(7) . . ?
C15A C1A C2A 107.19(7) . . ?
C9A C1A C2A 106.77(7) . . ?
C13A C1A C2A 107.87(7) . . ?
O1A C2A C3A 107.41(7) . . ?
O1A C2A C1A 110.89(7) . . ?
C3A C2A C1A 113.50(7) . . ?
O1A C2A H2A 108.3 . . ?
C3A C2A H2A 108.3 . . ?
C1A C2A H2A 108.3 . . ?
C8A C3A C4A 118.31(9) . . ?
C8A C3A C2A 121.27(9) . . ?
C4A C3A C2A 120.41(9) . . ?
C5A C4A C3A 120.77(10) . . ?
C5A C4A H4A 119.6 . . ?
C3A C4A H4A 119.6 . . ?
C6A C5A C4A 120.33(10) . . ?
C6A C5A H5A 119.8 . . ?
C4A C5A H5A 119.8 . . ?
C5A C6A C7A 119.66(10) . . ?
C5A C6A H6A 120.2 . . ?
C7A C6A H6A 120.2 . . ?
C6A C7A C8A 120.03(11) . . ?
C6A C7A H7A 120.0 . . ?
C8A C7A H7A 120.0 . . ?
C7A C8A C3A 120.88(10) . . ?
C7A C8A H8A 119.6 . . ?
C3A C8A H8A 119.6 . . ?
C10A C9A C1A 122.31(8) . . ?
C10A C9A H9AA 106.8 . . ?
C1A C9A H9AA 106.8 . . ?
C10A C9A H9AB 106.8 . . ?
C1A C9A H9AB 106.8 . . ?
H9AA C9A H9AB 106.6 . . ?
C11A C10A C12A 108.28(8) . . ?
C11A C10A C9A 108.51(8) . . ?
C12A C10A C9A 113.61(8) . . ?
C11A C10A H10A 108.8 . . ?
C12A C10A H10A 108.8 . . ?
C9A C10A H10A 108.8 . . ?
C10A C11A H11A 109.5 . . ?
C10A C11A H11B 109.5 . . ?
H11A C11A H11B 109.5 . . ?
C10A C11A H11C 109.5 . . ?
H11A C11A H11C 109.5 . . ?
H11B C11A H11C 109.5 . . ?
C10A C12A H12A 109.5 . . ?
C10A C12A H12B 109.5 . . ?
H12A C12A H12B 109.5 . . ?
C10A C12A H12C 109.5 . . ?
H12A C12A H12C 109.5 . . ?
H12B C12A H12C 109.5 . . ?
O2A C13A C14A 109.62(7) . . ?
O2A C13A C1A 111.40(7) . . ?
C14A C13A C1A 114.42(8) . . ?
O2A C13A H13A 107.0 . . ?
C14A C13A H13A 107.0 . . ?
C1A C13A H13A 107.0 . . ?
C13A C14A H14A 109.5 . . ?
C13A C14A H14B 109.5 . . ?
H14A C14A H14B 109.5 . . ?
C13A C14A H14C 109.5 . . ?
H14A C14A H14C 109.5 . . ?
H14B C14A H14C 109.5 . . ?
C20A C15A C16A 117.27(9) . . ?
C20A C15A C1A 123.33(9) . . ?
C16A C15A C1A 119.40(8) . . ?
C17A C16A C15A 121.37(9) . . ?
C17A C16A H16A 119.3 . . ?
C15A C16A H16A 119.3 . . ?
C16A C17A C18A 120.24(10) . . ?
C16A C17A H17A 119.9 . . ?
C18A C17A H17A 119.9 . . ?
C19A C18A C17A 119.28(10) . . ?
C19A C18A H18A 120.4 . . ?
C17A C18A H18A 120.4 . . ?
C18A C19A C20A 120.47(10) . . ?
C18A C19A H19A 119.8 . . ?
C20A C19A H19A 119.8 . . ?
C15A C20A C19A 121.37(9) . . ?
C15A C20A H20A 119.3 . . ?
C19A C20A H20A 119.3 . . ?
C2B O1B H1BA 109.5 . . ?
C13B O2B H2BA 109.5 . . ?
C15B C1B C9B 113.23(8) . . ?
C15B C1B C2B 107.22(8) . . ?
C9B C1B C2B 107.95(8) . . ?
C15B C1B C13B 111.95(8) . . ?
C9B C1B C13B 109.22(8) . . ?
C2B C1B C13B 106.98(7) . . ?
O1B C2B C3B 112.14(8) . . ?
O1B C2B C1B 107.08(8) . . ?
C3B C2B C1B 114.47(8) . . ?
O1B C2B H2B 107.6 . . ?
C3B C2B H2B 107.6 . . ?
C1B C2B H2B 107.6 . . ?
C8B C3B C4B 118.59(9) . . ?
C8B C3B C2B 119.57(9) . . ?
C4B C3B C2B 121.82(9) . . ?
C5B C4B C3B 120.30(10) . . ?
C5B C4B H4B 119.9 . . ?
C3B C4B H4B 119.9 . . ?
C6B C5B C4B 120.52(10) . . ?
C6B C5B H5B 119.7 . . ?
C4B C5B H5B 119.7 . . ?
C7B C6B C5B 119.71(10) . . ?
C7B C6B H6B 120.1 . . ?
C5B C6B H6B 120.1 . . ?
C6B C7B C8B 119.72(11) . . ?
C6B C7B H7B 120.1 . . ?
C8B C7B H7B 120.1 . . ?
C3B C8B C7B 121.16(10) . . ?
C3B C8B H8B 119.4 . . ?
C7B C8B H8B 119.4 . . ?
C10B C9B C1B 121.70(8) . . ?
C10B C9B H9BA 106.9 . . ?
C1B C9B H9BA 106.9 . . ?
C10B C9B H9BB 106.9 . . ?
C1B C9B H9BB 106.9 . . ?
H9BA C9B H9BB 106.7 . . ?
C11B C10B C12B 108.33(9) . . ?
C11B C10B C9B 113.79(9) . . ?
C12B C10B C9B 108.01(9) . . ?
C11B C10B H10B 108.9 . . ?
C12B C10B H10B 108.9 . . ?
C9B C10B H10B 108.9 . . ?
C10B C11B H11D 109.5 . . ?
C10B C11B H11E 109.5 . . ?
H11D C11B H11E 109.5 . . ?
C10B C11B H11F 109.5 . . ?
H11D C11B H11F 109.5 . . ?
H11E C11B H11F 109.5 . . ?
C10B C12B H12D 109.5 . . ?
C10B C12B H12E 109.5 . . ?
H12D C12B H12E 109.5 . . ?
C10B C12B H12F 109.5 . . ?
H12D C12B H12F 109.5 . . ?
H12E C12B H12F 109.5 . . ?
O2B C13B C14B 105.52(8) . . ?
O2B C13B C1B 113.21(8) . . ?
C14B C13B C1B 114.65(8) . . ?
O2B C13B H13B 107.7 . . ?
C14B C13B H13B 107.7 . . ?
C1B C13B H13B 107.7 . . ?
C13B C14B H14D 109.5 . . ?
C13B C14B H14E 109.5 . . ?
H14D C14B H14E 109.5 . . ?
C13B C14B H14F 109.5 . . ?
H14D C14B H14F 109.5 . . ?
H14E C14B H14F 109.5 . . ?
C20B C15B C16B 117.35(9) . . ?
C20B C15B C1B 122.97(9) . . ?
C16B C15B C1B 119.67(9) . . ?
C17B C16B C15B 121.44(10) . . ?
C17B C16B H16B 119.3 . . ?
C15B C16B H16B 119.3 . . ?
C18B C17B C16B 120.37(10) . . ?
C18B C17B H17B 119.8 . . ?
C16B C17B H17B 119.8 . . ?
C17B C18B C19B 119.07(10) . . ?
C17B C18B H18B 120.5 . . ?
C19B C18B H18B 120.5 . . ?
C18B C19B C20B 120.53(11) . . ?
C18B C19B H19B 119.7 . . ?
C20B C19B H19B 119.7 . . ?
C19B C20B C15B 121.19(10) . . ?
C19B C20B H20B 119.4 . . ?
C15B C20B H20B 119.4 . . ?

loop_
_geom_bond_atom_site_label_1
_geom_bond_atom_site_label_2
_geom_bond_distance
_geom_bond_site_symmetry_2
_geom_bond_publ_flag
O1A C2A 1.4380(11) . ?
O1A H1AA 0.849(14) . ?
O2A C13A 1.4408(11) . ?
O2A H2AA 0.856(14) . ?
C1A C15A 1.5302(12) . ?
C1A C9A 1.5544(12) . ?
C1A C13A 1.5734(13) . ?
C1A C2A 1.5760(13) . ?
C2A C3A 1.5199(13) . ?
C2A H2A 1.0000 . ?
C3A C8A 1.3949(14) . ?
C3A C4A 1.3971(14) . ?
C4A C5A 1.3934(15) . ?
C4A H4A 0.9500 . ?
C5A C6A 1.3820(18) . ?
C5A H5A 0.9500 . ?
C6A C7A 1.3898(17) . ?
C6A H6A 0.9500 . ?
C7A C8A 1.3947(14) . ?
C7A H7A 0.9500 . ?
C8A H8A 0.9500 . ?
C9A C10A 1.5450(14) . ?
C9A H9AA 0.9900 . ?
C9A H9AB 0.9900 . ?
C10A C11A 1.5325(14) . ?
C10A C12A 1.5349(14) . ?
C10A H10A 1.0000 . ?
C11A H11A 0.9800 . ?
C11A H11B 0.9800 . ?
C11A H11C 0.9800 . ?
C12A H12A 0.9800 . ?
C12A H12B 0.9800 . ?
C12A H12C 0.9800 . ?
C13A C14A 1.5191(14) . ?
C13A H13A 1.0000 . ?
C14A H14A 0.9800 . ?
C14A H14B 0.9800 . ?
C14A H14C 0.9800 . ?
C15A C20A 1.3938(13) . ?
C15A C16A 1.4061(13) . ?
C16A C17A 1.3887(14) . ?
C16A H16A 0.9500 . ?
C17A C18A 1.3892(15) . ?
C17A H17A 0.9500 . ?
C18A C19A 1.3818(15) . ?
C18A H18A 0.9500 . ?
C19A C20A 1.3942(14) . ?
C19A H19A 0.9500 . ?
C20A H20A 0.9500 . ?
O1B C2B 1.4410(11) . ?
O1B H1BA 0.887(15) . ?
O2B C13B 1.4416(12) . ?
O2B H2BA 0.864(14) . ?
C1B C15B 1.5300(13) . ?
C1B C9B 1.5492(13) . ?
C1B C2B 1.5706(14) . ?
C1B C13B 1.5742(13) . ?
C2B C3B 1.5161(13) . ?
C2B H2B 1.0000 . ?
C3B C8B 1.3892(14) . ?
C3B C4B 1.3952(14) . ?
C4B C5B 1.3890(14) . ?
C4B H4B 0.9500 . ?
C5B C6B 1.3851(18) . ?
C5B H5B 0.9500 . ?
C6B C7B 1.3847(18) . ?
C6B H6B 0.9500 . ?
C7B C8B 1.3909(15) . ?
C7B H7B 0.9500 . ?
C8B H8B 0.9500 . ?
C9B C10B 1.5442(15) . ?
C9B H9BA 0.9900 . ?
C9B H9BB 0.9900 . ?
C10B C11B 1.5306(15) . ?
C10B C12B 1.5371(15) . ?
C10B H10B 1.0000 . ?
C11B H11D 0.9800 . ?
C11B H11E 0.9800 . ?
C11B H11F 0.9800 . ?
C12B H12D 0.9800 . ?
C12B H12E 0.9800 . ?
C12B H12F 0.9800 . ?
C13B C14B 1.5175(14) . ?
C13B H13B 1.0000 . ?
C14B H14D 0.9800 . ?
C14B H14E 0.9800 . ?
C14B H14F 0.9800 . ?
C15B C20B 1.3955(14) . ?
C15B C16B 1.4012(14) . ?
C16B C17B 1.3885(15) . ?
C16B H16B 0.9500 . ?
C17B C18B 1.3847(17) . ?
C17B H17B 0.9500 . ?
C18B C19B 1.3875(17) . ?
C18B H18B 0.9500 . ?
C19B C20B 1.3924(15) . ?
C19B H19B 0.9500 . ?
C20B H20B 0.9500 . ?

loop_
_geom_torsion_atom_site_label_1
_geom_torsion_atom_site_label_2
_geom_torsion_atom_site_label_3
_geom_torsion_atom_site_label_4
_geom_torsion
_geom_torsion_site_symmetry_1
_geom_torsion_site_symmetry_2
_geom_torsion_site_symmetry_3
_geom_torsion_site_symmetry_4
_geom_torsion_publ_flag
C15A C1A C2A O1A 167.63(7) . . . . ?
C9A C1A C2A O1A -70.44(9) . . . . ?
C13A C1A C2A O1A 47.86(9) . . . . ?
C15A C1A C2A C3A -71.35(9) . . . . ?
C9A C1A C2A C3A 50.58(10) . . . . ?
C13A C1A C2A C3A 168.88(7) . . . . ?
O1A C2A C3A C8A 21.76(12) . . . . ?
C1A C2A C3A C8A -101.20(10) . . . . ?
O1A C2A C3A C4A -157.74(9) . . . . ?
C1A C2A C3A C4A 79.31(11) . . . . ?
C8A C3A C4A C5A 0.83(15) . . . . ?
C2A C3A C4A C5A -179.66(9) . . . . ?
C3A C4A C5A C6A -1.25(17) . . . . ?
C4A C5A C6A C7A 0.85(18) . . . . ?
C5A C6A C7A C8A -0.08(18) . . . . ?
C6A C7A C8A C3A -0.32(17) . . . . ?
C4A C3A C8A C7A -0.06(15) . . . . ?
C2A C3A C8A C7A -179.56(10) . . . . ?
C15A C1A C9A C10A -71.55(11) . . . . ?
C13A C1A C9A C10A 53.74(11) . . . . ?
C2A C1A C9A C10A 170.58(8) . . . . ?
C1A C9A C10A C11A 151.25(9) . . . . ?
C1A C9A C10A C12A -88.26(11) . . . . ?
C15A C1A C13A O2A -85.83(9) . . . . ?
C9A C1A C13A O2A 147.55(8) . . . . ?
C2A C1A C13A O2A 31.40(10) . . . . ?
C15A C1A C13A C14A 39.20(11) . . . . ?
C9A C1A C13A C14A -87.41(9) . . . . ?
C2A C1A C13A C14A 156.44(8) . . . . ?
C9A C1A C15A C20A -1.92(13) . . . . ?
C13A C1A C15A C20A -126.65(9) . . . . ?
C2A C1A C15A C20A 115.71(10) . . . . ?
C9A C1A C15A C16A 178.89(8) . . . . ?
C13A C1A C15A C16A 54.16(11) . . . . ?
C2A C1A C15A C16A -63.48(10) . . . . ?
C20A C15A C16A C17A 0.98(14) . . . . ?
C1A C15A C16A C17A -179.78(9) . . . . ?
C15A C16A C17A C18A -0.94(16) . . . . ?
C16A C17A C18A C19A 0.19(16) . . . . ?
C17A C18A C19A C20A 0.49(16) . . . . ?
C16A C15A C20A C19A -0.29(14) . . . . ?
C1A C15A C20A C19A -179.50(9) . . . . ?
C18A C19A C20A C15A -0.44(16) . . . . ?
C15B C1B C2B O1B 169.61(7) . . . . ?
C9B C1B C2B O1B -68.09(9) . . . . ?
C13B C1B C2B O1B 49.35(9) . . . . ?
C15B C1B C2B C3B -65.43(10) . . . . ?
C9B C1B C2B C3B 56.87(10) . . . . ?
C13B C1B C2B C3B 174.31(8) . . . . ?
O1B C2B C3B C8B -145.32(9) . . . . ?
C1B C2B C3B C8B 92.43(11) . . . . ?
O1B C2B C3B C4B 32.92(13) . . . . ?
C1B C2B C3B C4B -89.33(11) . . . . ?
C8B C3B C4B C5B -1.05(15) . . . . ?
C2B C3B C4B C5B -179.31(9) . . . . ?
C3B C4B C5B C6B 0.37(16) . . . . ?
C4B C5B C6B C7B 0.59(17) . . . . ?
C5B C6B C7B C8B -0.86(17) . . . . ?
C4B C3B C8B C7B 0.78(16) . . . . ?
C2B C3B C8B C7B 179.08(9) . . . . ?
C6B C7B C8B C3B 0.17(17) . . . . ?
C15B C1B C9B C10B -66.25(12) . . . . ?
C2B C1B C9B C10B 175.21(8) . . . . ?
C13B C1B C9B C10B 59.23(11) . . . . ?
C1B C9B C10B C11B -87.66(11) . . . . ?
C1B C9B C10B C12B 152.03(9) . . . . ?
C15B C1B C13B O2B -85.04(10) . . . . ?
C9B C1B C13B O2B 148.75(8) . . . . ?
C2B C1B C13B O2B 32.14(10) . . . . ?
C15B C1B C13B C14B 36.10(11) . . . . ?
C9B C1B C13B C14B -90.12(10) . . . . ?
C2B C1B C13B C14B 153.28(8) . . . . ?
C9B C1B C15B C20B -9.09(14) . . . . ?
C2B C1B C15B C20B 109.88(11) . . . . ?
C13B C1B C15B C20B -133.09(10) . . . . ?
C9B C1B C15B C16B 171.84(9) . . . . ?
C2B C1B C15B C16B -69.20(11) . . . . ?
C13B C1B C15B C16B 47.83(12) . . . . ?
C20B C15B C16B C17B 2.53(15) . . . . ?
C1B C15B C16B C17B -178.34(9) . . . . ?
C15B C16B C17B C18B -2.09(17) . . . . ?
C16B C17B C18B C19B 0.16(18) . . . . ?
C17B C18B C19B C20B 1.23(19) . . . . ?
C18B C19B C20B C15B -0.74(19) . . . . ?
C16B C15B C20B C19B -1.12(16) . . . . ?
C1B C15B C20B C19B 179.78(11) . . . . ?
